data_7112951
loop_
_publ_author_name
'Wang, Zhi-Long'
'Fang, Wei-Hui'
'Yang, Guo-Yu'

_publ_section_title
;
 The first three-fold interpenetrated framework with two different
 four-connected uniform nets of 6(6) dia and new chiral 8(6) mdf networks.
;
_journal_issue 43
_journal_name_full 'Chemical communications (Cambridge, England)'
_journal_page_first 8216
_journal_page_last 8218
_journal_paper_doi 10.1039/c0cc02131h
_journal_volume 46
_journal_year 2010
_chemical_formula_sum 'C60 H40 Cu1.25 Er1.25 N5 O10'
_chemical_formula_weight 1279.47
_chemical_name_systematic
;
?
;
_space_group_IT_number 82
_symmetry_cell_setting tetragonal
_symmetry_space_group_name_Hall 'I -4'
_symmetry_space_group_name_H-M 'I -4'
_atom_sites_solution_hydrogens geom
_atom_sites_solution_primary direct
_atom_sites_solution_secondary difmap
_audit_creation_method SHELXL-97
_cell_angle_alpha 90.00
_cell_angle_beta 90.00
_cell_angle_gamma 90.00
_cell_formula_units_Z 8
_cell_length_a 25.4550(8)
_cell_length_b 25.4550(8)
_cell_length_c 15.9224(9)
_cell_measurement_reflns_used 14667
_cell_measurement_temperature 293(2)
_cell_measurement_theta_max 27.4749
_cell_measurement_theta_min 2.1991
_cell_volume 10317.0(7)
_computing_cell_refinement 'CrystalClear (Rigaku Corp., 2000)'
_computing_data_collection 'CrystalClear (Rigaku Corp., 2000)'
_computing_data_reduction 'CrystalClear (Rigaku Corp., 2000)'
_computing_molecular_graphics SHELXTL
_computing_publication_material SHELXTL
_computing_structure_refinement 'SHELXL-97 (Sheldrick, 1997)'
_computing_structure_solution 'SHELXS-97 (Sheldrick, 1990)'
_diffrn_ambient_temperature 293(2)
_diffrn_measured_fraction_theta_full 0.993
_diffrn_measured_fraction_theta_max 0.993
_diffrn_measurement_device_type 'Mercury CCD'
_diffrn_measurement_method dtprofit.ref
_diffrn_radiation_monochromator graphite
_diffrn_radiation_source 'fine-focus sealed tube'
_diffrn_radiation_type MoK\a
_diffrn_radiation_wavelength 0.71073
_diffrn_reflns_av_R_equivalents 0.0314
_diffrn_reflns_av_sigmaI/netI 0.0313
_diffrn_reflns_limit_h_max 31
_diffrn_reflns_limit_h_min -33
_diffrn_reflns_limit_k_max 32
_diffrn_reflns_limit_k_min -32
_diffrn_reflns_limit_l_max 20
_diffrn_reflns_limit_l_min -20
_diffrn_reflns_number 38978
_diffrn_reflns_theta_full 27.53
_diffrn_reflns_theta_max 27.53
_diffrn_reflns_theta_min 2.20
_diffrn_standards_decay_% none
_diffrn_standards_interval_count none
_diffrn_standards_interval_time none
_diffrn_standards_number none
_exptl_absorpt_coefficient_mu 2.597
_exptl_absorpt_correction_T_max 1.0000
_exptl_absorpt_correction_T_min 0.3438
_exptl_absorpt_correction_type multi-scan
_exptl_absorpt_process_details 'SADABS (Sheldrick, 1996)'
_exptl_crystal_colour red
_exptl_crystal_density_diffrn 1.647
_exptl_crystal_density_method 'not measured'
_exptl_crystal_description prism
_exptl_crystal_F_000 5090
_exptl_crystal_size_max 0.20
_exptl_crystal_size_mid 0.15
_exptl_crystal_size_min 0.05
_refine_diff_density_max 1.409
_refine_diff_density_min -1.724
_refine_diff_density_rms 0.085
_refine_ls_abs_structure_details 'Flack H D (1983), Acta Cryst. A39, 876-881'
_refine_ls_abs_structure_Flack -0.042(9)
_refine_ls_extinction_method none
_refine_ls_goodness_of_fit_ref 1.011
_refine_ls_hydrogen_treatment constr
_refine_ls_matrix_type full
_refine_ls_number_parameters 698
_refine_ls_number_reflns 11736
_refine_ls_number_restraints 0
_refine_ls_restrained_S_all 1.011
_refine_ls_R_factor_all 0.0433
_refine_ls_R_factor_gt 0.0347
_refine_ls_shift/su_max 0.001
_refine_ls_shift/su_mean 0.000
_refine_ls_structure_factor_coef Fsqd
_refine_ls_weighting_details 'calc w=1/[\s^2^(Fo^2^)+(0.0476P)^2^+34.3899P] where P=(Fo^2^+2Fc^2^)/3'
_refine_ls_weighting_scheme calc
_refine_ls_wR_factor_gt 0.0852
_refine_ls_wR_factor_ref 0.0980
_reflns_number_gt 10450
_reflns_number_total 11736
_reflns_threshold_expression >2sigma(I)
_cod_data_source_file c0cc02131h.txt
_cod_data_source_block 2
_cod_depositor_comments
;
The following automatic conversions were performed:

'_exptl_absorpt_correction_type' value 'Multi-scan' changed to
'multi-scan' according to
/usr/data/users/saulius/automatic-downloads/retrospective/RSC/lib/dictionaries/cif_core.dic
dictionary named 'cif_core.dic' version 2.4.2 from 2011-04-26.

Automatic conversion script
Id: cif_fix_values 2281 2013-09-26 08:29:07Z andrius 
;
_cod_original_sg_symbol_H-M I-4
_cod_database_code 7112951

loop_
_symmetry_equiv_pos_as_xyz
'x, y, z'
'-x, -y, z'
'y, -x, -z'
'-y, x, -z'
'x+1/2, y+1/2, z+1/2'
'-x+1/2, -y+1/2, z+1/2'
'y+1/2, -x+1/2, -z+1/2'
'-y+1/2, x+1/2, -z+1/2'

loop_
_atom_site_label
_atom_site_type_symbol
_atom_site_fract_x
_atom_site_fract_y
_atom_site_fract_z
_atom_site_U_iso_or_equiv
_atom_site_adp_type
_atom_site_occupancy
_atom_site_symmetry_multiplicity
_atom_site_calc_flag
_atom_site_refinement_flags
Er1 Er -0.090443(7) -0.292337(7) -0.498045(15) 0.03346(6) Uani 1 1 d .
Er2 Er 0.0000 0.0000 0.0000 0.04496(10) Uani 1 4 d S
Cu1 Cu 0.20223(2) 0.11153(3) -0.24883(4) 0.04122(15) Uani 1 1 d .
Cu2 Cu 0.5000 0.0000 0.2500 0.0681(5) Uani 1 4 d S
C1 C -0.0257(2) -0.3668(2) -0.5629(4) 0.0494(13) Uani 1 1 d .
C2 C 0.0195(3) -0.4020(2) -0.5839(4) 0.0568(16) Uani 1 1 d .
C3 C 0.0359(5) -0.4395(4) -0.5304(7) 0.138(6) Uani 1 1 d .
H3A H 0.0185 -0.4442 -0.4796 0.165 Uiso 1 1 calc R
C4 C 0.0785(5) -0.4711(5) -0.5504(6) 0.139(6) Uani 1 1 d .
H4A H 0.0889 -0.4970 -0.5127 0.166 Uiso 1 1 calc R
C5 C 0.0472(3) -0.3944(3) -0.6569(4) 0.0531(14) Uani 1 1 d .
H5A H 0.0372 -0.3679 -0.6937 0.064 Uiso 1 1 calc R
C6 C 0.0896(3) -0.4255(2) -0.6763(4) 0.0527(15) Uani 1 1 d .
H6A H 0.1079 -0.4196 -0.7259 0.063 Uiso 1 1 calc R
C7 C 0.1056(3) -0.4653(3) -0.6237(4) 0.0559(15) Uani 1 1 d .
C8 C 0.1513(2) -0.4986(2) -0.6446(4) 0.0475(13) Uani 1 1 d .
C9 C 0.1961(3) -0.4784(2) -0.6822(4) 0.0555(15) Uani 1 1 d .
H9A H 0.1992 -0.4424 -0.6913 0.067 Uiso 1 1 calc R
C10 C 0.2354(3) -0.5113(2) -0.7058(4) 0.0549(15) Uani 1 1 d .
H10A H 0.2649 -0.4965 -0.7311 0.066 Uiso 1 1 calc R
C11 C 0.1505(3) -0.5529(3) -0.6321(4) 0.0574(19) Uani 1 1 d .
H11A H 0.1220 -0.5688 -0.6058 0.069 Uiso 1 1 calc R
C12 C 0.1920(3) -0.5825(2) -0.6588(4) 0.0509(14) Uani 1 1 d .
H12A H 0.1901 -0.6187 -0.6510 0.061 Uiso 1 1 calc R
C13 C -0.1409(3) -0.3139(3) -0.3525(3) 0.0489(14) Uani 1 1 d .
C14 C -0.1670(2) -0.3219(2) -0.2698(3) 0.0487(13) Uani 1 1 d .
C15 C -0.2204(2) -0.3260(3) -0.2603(3) 0.0536(15) Uani 1 1 d .
H15A H -0.2420 -0.3228 -0.3071 0.064 Uiso 1 1 calc R
C16 C -0.2427(3) -0.3349(3) -0.1822(4) 0.0540(15) Uani 1 1 d .
H16A H -0.2790 -0.3379 -0.1771 0.065 Uiso 1 1 calc R
C17 C -0.1349(3) -0.3266(4) -0.1994(4) 0.074(2) Uani 1 1 d .
H17A H -0.0987 -0.3238 -0.2050 0.089 Uiso 1 1 calc R
C18 C -0.1568(3) -0.3354(4) -0.1218(4) 0.072(2) Uani 1 1 d .
H18A H -0.1349 -0.3387 -0.0752 0.086 Uiso 1 1 calc R
C19 C -0.2110(2) -0.3393(2) -0.1114(3) 0.0454(12) Uani 1 1 d .
C20 C -0.2325(2) -0.3496(2) -0.0271(3) 0.0408(11) Uani 1 1 d .
C21 C -0.27830(17) -0.32592(18) 0.0027(4) 0.0402(9) Uani 1 1 d .
H21A H -0.2976 -0.3039 -0.0323 0.048 Uiso 1 1 calc R
C22 C -0.2950(2) -0.3350(2) 0.0836(3) 0.0395(11) Uani 1 1 d .
H22A H -0.3253 -0.3182 0.1023 0.047 Uiso 1 1 calc R
C23 C -0.2082(2) -0.3838(3) 0.0273(3) 0.0529(15) Uani 1 1 d .
H23A H -0.1784 -0.4021 0.0101 0.063 Uiso 1 1 calc R
C24 C -0.2276(2) -0.3912(3) 0.1066(3) 0.0491(14) Uani 1 1 d .
H24A H -0.2101 -0.4147 0.1414 0.059 Uiso 1 1 calc R
C25 C -0.1284(2) -0.2555(2) -0.6458(3) 0.0375(10) Uani 1 1 d .
C26 C -0.1374(2) -0.2400(2) -0.7345(3) 0.0358(10) Uani 1 1 d .
C27 C -0.1132(2) -0.1950(2) -0.7653(3) 0.0469(13) Uani 1 1 d .
H27A H -0.0922 -0.1749 -0.7300 0.056 Uiso 1 1 calc R
C28 C -0.1200(3) -0.1800(2) -0.8477(4) 0.0488(14) Uani 1 1 d .
H28A H -0.1029 -0.1503 -0.8679 0.059 Uiso 1 1 calc R
C29 C -0.1691(2) -0.2692(2) -0.7866(3) 0.0468(13) Uani 1 1 d .
H29A H -0.1858 -0.2991 -0.7664 0.056 Uiso 1 1 calc R
C30 C -0.1759(2) -0.2538(2) -0.8696(3) 0.0470(13) Uani 1 1 d .
H30A H -0.1969 -0.2739 -0.9049 0.056 Uiso 1 1 calc R
C31 C -0.1522(2) -0.2091(2) -0.9007(3) 0.0428(12) Uani 1 1 d .
C32 C -0.16103(19) -0.19245(19) -0.9890(3) 0.0384(11) Uani 1 1 d .
C33 C -0.1217(2) -0.1704(3) -1.0369(4) 0.0541(15) Uani 1 1 d .
H33A H -0.0880 -0.1670 -1.0151 0.065 Uiso 1 1 calc R
C34 C -0.1328(2) -0.1531(3) -1.1175(4) 0.0522(15) Uani 1 1 d .
H34A H -0.1058 -0.1380 -1.1486 0.063 Uiso 1 1 calc R
C35 C -0.2098(2) -0.1984(2) -1.0258(3) 0.0484(13) Uani 1 1 d .
H35A H -0.2372 -0.2140 -0.9961 0.058 Uiso 1 1 calc R
C36 C -0.2177(2) -0.1808(2) -1.1069(4) 0.0497(14) Uani 1 1 d .
H36A H -0.2507 -0.1855 -1.1310 0.060 Uiso 1 1 calc R
C37 C -0.0349(2) -0.2128(2) -0.4305(3) 0.0379(10) Uani 1 1 d .
C38 C -0.0033(2) -0.1672(2) -0.4022(3) 0.0361(10) Uani 1 1 d .
C39 C -0.0262(2) -0.1247(2) -0.3620(4) 0.0439(13) Uani 1 1 d .
H39A H -0.0621 -0.1249 -0.3513 0.053 Uiso 1 1 calc R
C40 C 0.0035(2) -0.0821(2) -0.3377(4) 0.0472(13) Uani 1 1 d .
H40A H -0.0123 -0.0543 -0.3095 0.057 Uiso 1 1 calc R
C41 C 0.0500(2) -0.1660(2) -0.4181(3) 0.0417(11) Uani 1 1 d .
H41A H 0.0660 -0.1945 -0.4440 0.050 Uiso 1 1 calc R
C42 C 0.0799(2) -0.1227(2) -0.3957(3) 0.0443(12) Uani 1 1 d .
H42A H 0.1156 -0.1218 -0.4081 0.053 Uiso 1 1 calc R
C43 C 0.0566(2) -0.0807(2) -0.3549(3) 0.0369(10) Uani 1 1 d .
C44 C 0.0887(2) -0.0349(2) -0.3297(3) 0.0370(10) Uani 1 1 d .
C45 C 0.0861(2) -0.0139(2) -0.2489(3) 0.0406(11) Uani 1 1 d .
H45A H 0.0635 -0.0284 -0.2092 0.049 Uiso 1 1 calc R
C46 C 0.1171(2) 0.0284(2) -0.2285(3) 0.0398(11) Uani 1 1 d .
H46A H 0.1151 0.0413 -0.1739 0.048 Uiso 1 1 calc R
C47 C 0.1236(3) -0.0113(3) -0.3842(4) 0.0563(18) Uani 1 1 d .
H47A H 0.1278 -0.0244 -0.4384 0.068 Uiso 1 1 calc R
C48 C 0.1522(3) 0.0312(3) -0.3587(3) 0.0569(17) Uani 1 1 d .
H48A H 0.1748 0.0466 -0.3973 0.068 Uiso 1 1 calc R
C49 C 0.1003(3) 0.0180(3) 0.0504(4) 0.0488(14) Uani 1 1 d .
C50 C 0.1559(2) 0.0264(3) 0.0790(4) 0.0498(13) Uani 1 1 d .
C51 C 0.1678(3) 0.0273(4) 0.1619(4) 0.088(3) Uani 1 1 d .
H51A H 0.1409 0.0251 0.2013 0.106 Uiso 1 1 calc R
C52 C 0.2196(3) 0.0314(5) 0.1892(5) 0.093(3) Uani 1 1 d .
H52A H 0.2267 0.0326 0.2465 0.112 Uiso 1 1 calc R
C53 C 0.1963(3) 0.0311(4) 0.0219(4) 0.077(2) Uani 1 1 d .
H53A H 0.1890 0.0321 -0.0354 0.092 Uiso 1 1 calc R
C54 C 0.2472(3) 0.0342(4) 0.0492(5) 0.081(3) Uani 1 1 d .
H54A H 0.2741 0.0367 0.0100 0.097 Uiso 1 1 calc R
C55 C 0.2594(3) 0.0338(3) 0.1341(4) 0.0582(16) Uani 1 1 d .
C56 C 0.3154(3) 0.0325(3) 0.1638(4) 0.0571(15) Uani 1 1 d .
C57 C 0.3292(4) 0.0124(4) 0.2394(5) 0.086(3) Uani 1 1 d .
H57A H 0.3035 0.0027 0.2778 0.103 Uiso 1 1 calc R
C58 C 0.3822(3) 0.0065(4) 0.2594(6) 0.089(3) Uani 1 1 d .
H58A H 0.3903 -0.0075 0.3119 0.107 Uiso 1 1 calc R
C59 C 0.3546(3) 0.0521(4) 0.1165(5) 0.070(2) Uani 1 1 d .
H59A H 0.3470 0.0699 0.0670 0.084 Uiso 1 1 calc R
C60 C 0.4075(3) 0.0458(4) 0.1424(5) 0.075(2) Uani 1 1 d .
H60A H 0.4336 0.0614 0.1100 0.090 Uiso 1 1 calc R
O1 O -0.0333(2) -0.3264(2) -0.6047(3) 0.0686(14) Uani 1 1 d .
O2 O -0.0549(2) -0.37729(17) -0.5017(5) 0.0845(17) Uani 1 1 d .
O3 O -0.09206(17) -0.3176(2) -0.3572(2) 0.0574(11) Uani 1 1 d .
O4 O -0.16778(17) -0.3045(2) -0.4178(2) 0.0581(12) Uani 1 1 d .
O5 O -0.14889(18) -0.29638(19) -0.6155(3) 0.0537(11) Uani 1 1 d .
O6 O -0.0999(2) -0.22722(18) -0.6008(3) 0.0619(14) Uani 1 1 d .
O7 O -0.08491(14) -0.21108(17) -0.4246(3) 0.0449(9) Uani 1 1 d .
O8 O -0.01239(15) -0.25209(16) -0.4623(2) 0.0463(9) Uani 1 1 d .
O9 O 0.06442(18) 0.0113(2) 0.1038(3) 0.0612(12) Uani 1 1 d .
O10 O 0.0900(2) 0.0175(3) -0.0266(3) 0.0701(15) Uani 1 1 d .
N1 N 0.23496(19) -0.56308(18) -0.6953(3) 0.0428(10) Uani 1 1 d .
N2 N -0.26952(17) -0.36732(17) 0.1370(2) 0.0378(9) Uani 1 1 d .
N3 N -0.18023(19) -0.1572(2) -1.1527(3) 0.0447(11) Uani 1 1 d .
N4 N 0.14971(18) 0.05227(19) -0.2815(3) 0.0425(10) Uani 1 1 d .
N5 N 0.4222(2) 0.0192(3) 0.2094(4) 0.0676(16) Uani 1 1 d .

loop_
_atom_site_aniso_label
_atom_site_aniso_U_11
_atom_site_aniso_U_22
_atom_site_aniso_U_33
_atom_site_aniso_U_23
_atom_site_aniso_U_13
_atom_site_aniso_U_12
Er1 0.03625(10) 0.03841(11) 0.02573(9) -0.00012(12) -0.00140(13) 0.00220(7)
Er2 0.05241(15) 0.05241(15) 0.03006(18) 0.000 0.000 0.000
Cu1 0.0438(3) 0.0524(4) 0.0274(3) -0.0073(3) 0.0048(3) -0.0013(3)
Cu2 0.0518(6) 0.0518(6) 0.1008(14) 0.000 0.000 0.000
C1 0.053(3) 0.042(3) 0.053(3) -0.004(2) 0.014(3) -0.004(2)
C2 0.058(4) 0.042(3) 0.070(4) 0.010(3) 0.024(3) 0.012(3)
C3 0.152(10) 0.117(8) 0.145(10) 0.082(7) 0.110(8) 0.086(7)
C4 0.167(11) 0.140(9) 0.109(7) 0.085(7) 0.095(7) 0.108(9)
C5 0.058(4) 0.054(3) 0.048(3) 0.002(3) 0.009(3) 0.017(3)
C6 0.063(4) 0.054(4) 0.041(3) 0.006(2) 0.015(3) 0.010(3)
C7 0.058(4) 0.054(4) 0.056(3) 0.013(3) 0.018(3) 0.010(3)
C8 0.050(3) 0.046(3) 0.047(3) 0.010(2) 0.009(2) 0.003(2)
C9 0.055(4) 0.040(3) 0.072(4) 0.005(3) 0.016(3) 0.000(3)
C10 0.054(4) 0.042(3) 0.069(4) -0.003(3) 0.010(3) -0.003(3)
C11 0.068(5) 0.046(4) 0.058(4) 0.011(3) 0.020(3) 0.009(3)
C12 0.056(4) 0.050(3) 0.047(3) 0.009(2) 0.012(3) 0.005(3)
C13 0.051(3) 0.061(4) 0.035(3) 0.009(2) -0.001(2) -0.011(3)
C14 0.051(3) 0.058(3) 0.037(3) 0.013(2) -0.004(2) -0.007(3)
C15 0.045(3) 0.080(4) 0.035(3) 0.015(3) -0.005(2) 0.002(3)
C16 0.046(3) 0.077(4) 0.039(3) 0.018(3) -0.001(2) 0.002(3)
C17 0.044(4) 0.142(8) 0.035(3) 0.015(4) 0.002(2) -0.008(4)
C18 0.040(3) 0.137(7) 0.039(3) 0.017(4) -0.002(2) -0.014(4)
C19 0.050(3) 0.052(3) 0.034(2) 0.009(2) 0.002(2) -0.002(2)
C20 0.044(3) 0.045(3) 0.033(2) 0.0014(19) -0.0016(19) -0.007(2)
C21 0.039(2) 0.044(2) 0.038(2) 0.007(3) -0.005(3) 0.0061(16)
C22 0.036(3) 0.044(3) 0.039(2) 0.001(2) 0.006(2) 0.003(2)
C23 0.052(3) 0.068(4) 0.038(3) 0.012(2) 0.014(2) 0.025(3)
C24 0.045(3) 0.065(4) 0.037(3) 0.011(2) 0.008(2) 0.018(3)
C25 0.044(3) 0.039(3) 0.029(2) -0.0002(19) -0.0010(19) 0.002(2)
C26 0.042(3) 0.039(2) 0.026(2) -0.0005(18) 0.0021(18) 0.0000(19)
C27 0.058(3) 0.046(3) 0.036(3) 0.003(2) -0.007(2) -0.009(2)
C28 0.064(4) 0.042(3) 0.041(3) 0.006(2) -0.007(3) -0.016(3)
C29 0.052(3) 0.054(3) 0.035(2) 0.013(2) -0.008(2) -0.015(3)
C30 0.055(3) 0.051(3) 0.035(2) 0.009(2) -0.012(2) -0.018(3)
C31 0.053(3) 0.046(3) 0.029(2) 0.010(2) -0.005(2) -0.005(2)
C32 0.040(2) 0.043(2) 0.032(3) 0.009(2) -0.005(2) -0.0022(17)
C33 0.040(3) 0.076(4) 0.046(3) 0.021(3) -0.010(2) -0.011(3)
C34 0.045(3) 0.071(4) 0.040(3) 0.022(3) -0.005(2) -0.004(3)
C35 0.047(3) 0.054(3) 0.044(3) 0.020(2) -0.006(2) -0.009(2)
C36 0.046(3) 0.055(3) 0.048(3) 0.016(3) -0.013(2) -0.009(3)
C37 0.041(3) 0.043(3) 0.030(2) 0.0009(19) -0.0007(19) 0.005(2)
C38 0.038(3) 0.040(3) 0.030(2) -0.0003(19) 0.0004(19) 0.003(2)
C39 0.036(3) 0.038(3) 0.058(3) -0.011(3) 0.006(2) -0.001(2)
C40 0.040(3) 0.041(3) 0.061(3) -0.011(3) 0.010(2) 0.005(2)
C41 0.040(3) 0.045(3) 0.040(3) -0.010(2) 0.004(2) 0.002(2)
C42 0.035(3) 0.053(3) 0.045(3) -0.008(2) 0.005(2) 0.002(2)
C43 0.039(3) 0.036(3) 0.035(2) 0.0009(19) 0.0033(19) -0.002(2)
C44 0.039(3) 0.040(3) 0.033(2) 0.002(2) 0.0013(19) 0.004(2)
C45 0.046(3) 0.043(3) 0.033(2) 0.005(2) 0.009(2) -0.003(2)
C46 0.041(3) 0.054(3) 0.025(2) -0.003(2) 0.0048(18) 0.001(2)
C47 0.072(4) 0.065(4) 0.032(3) -0.009(3) 0.009(3) -0.027(3)
C48 0.059(4) 0.079(5) 0.033(3) -0.010(3) 0.012(2) -0.023(3)
C49 0.050(4) 0.054(4) 0.042(3) -0.004(3) 0.002(3) 0.000(3)
C50 0.047(3) 0.057(4) 0.045(3) -0.005(2) 0.001(2) 0.000(3)
C51 0.060(5) 0.166(9) 0.038(3) -0.011(4) 0.007(3) -0.018(5)
C52 0.056(5) 0.179(11) 0.044(4) -0.005(5) -0.002(3) -0.014(5)
C53 0.050(4) 0.133(7) 0.047(4) 0.018(4) -0.003(3) -0.007(4)
C54 0.057(4) 0.131(8) 0.055(4) 0.016(4) 0.000(3) -0.012(5)
C55 0.055(4) 0.068(4) 0.052(3) 0.008(3) -0.001(3) -0.009(3)
C56 0.061(4) 0.057(4) 0.053(3) 0.010(3) -0.004(3) -0.010(3)
C57 0.082(6) 0.114(7) 0.063(5) 0.020(5) 0.001(4) -0.017(5)
C58 0.065(5) 0.128(8) 0.075(5) 0.024(5) -0.015(4) -0.006(5)
C59 0.062(5) 0.093(6) 0.055(4) 0.014(4) -0.019(4) -0.004(4)
C60 0.073(5) 0.091(6) 0.060(4) 0.014(4) -0.004(4) -0.009(4)
O1 0.083(4) 0.078(3) 0.045(2) 0.006(2) 0.013(2) 0.035(3)
O2 0.090(3) 0.051(2) 0.113(4) 0.027(4) 0.061(4) 0.027(2)
O3 0.051(2) 0.085(3) 0.036(2) 0.018(2) 0.0025(17) 0.003(2)
O4 0.049(2) 0.095(4) 0.0310(18) 0.019(2) 0.0011(17) -0.009(2)
O5 0.053(3) 0.069(3) 0.039(2) 0.020(2) -0.0101(19) -0.022(2)
O6 0.098(4) 0.049(3) 0.039(2) 0.0075(18) -0.023(2) -0.022(2)
O7 0.0295(18) 0.053(2) 0.052(2) -0.0128(18) -0.0009(16) 0.0041(16)
O8 0.0372(19) 0.045(2) 0.057(2) -0.0162(17) 0.0013(16) 0.0007(16)
O9 0.055(3) 0.091(4) 0.037(2) -0.013(2) 0.0036(18) 0.000(2)
O10 0.063(3) 0.112(4) 0.035(2) 0.008(2) 0.0024(19) -0.010(3)
N1 0.046(3) 0.043(2) 0.039(2) 0.0016(18) 0.0028(19) 0.0027(19)
N2 0.041(2) 0.042(2) 0.0306(19) 0.0019(17) 0.0063(16) 0.0028(18)
N3 0.045(3) 0.055(3) 0.034(2) 0.0146(19) -0.0044(18) 0.000(2)
N4 0.043(2) 0.052(3) 0.032(2) -0.0003(18) 0.0045(17) -0.003(2)
N5 0.061(4) 0.072(4) 0.070(4) 0.023(3) -0.017(3) -0.017(3)

loop_
_atom_type_symbol
_atom_type_description
_atom_type_scat_dispersion_real
_atom_type_scat_dispersion_imag
_atom_type_scat_source
C C 0.0033 0.0016 'International Tables Vol C Tables 4.2.6.8 and 6.1.1.4'
H H 0.0000 0.0000 'International Tables Vol C Tables 4.2.6.8 and 6.1.1.4'
N N 0.0061 0.0033 'International Tables Vol C Tables 4.2.6.8 and 6.1.1.4'
O O 0.0106 0.0060 'International Tables Vol C Tables 4.2.6.8 and 6.1.1.4'
Cu Cu 0.3201 1.2651 'International Tables Vol C Tables 4.2.6.8 and 6.1.1.4'
Er Er -0.2586 4.9576 'International Tables Vol C Tables 4.2.6.8 and 6.1.1.4'

loop_
_geom_angle_atom_site_label_1
_geom_angle_atom_site_label_2
_geom_angle_atom_site_label_3
_geom_angle
_geom_angle_site_symmetry_1
_geom_angle_site_symmetry_3
O8 Er1 O3 84.29(15) . .
O8 Er1 O6 86.95(16) . .
O3 Er1 O6 149.84(18) . .
O8 Er1 O2 94.79(18) . .
O3 Er1 O2 77.1(2) . .
O6 Er1 O2 132.5(2) . .
O8 Er1 O4 129.88(15) . .
O3 Er1 O4 55.29(15) . .
O6 Er1 O4 112.55(18) . .
O2 Er1 O4 102.34(17) . .
O8 Er1 O7 56.08(13) . .
O3 Er1 O7 76.60(17) . .
O6 Er1 O7 74.57(16) . .
O2 Er1 O7 142.3(2) . .
O4 Er1 O7 84.12(16) . .
O8 Er1 O5 138.39(14) . .
O3 Er1 O5 136.78(15) . .
O6 Er1 O5 54.55(15) . .
O2 Er1 O5 100.4(2) . .
O4 Er1 O5 84.21(16) . .
O7 Er1 O5 117.27(15) . .
O8 Er1 O1 79.19(17) . .
O3 Er1 O1 126.28(16) . .
O6 Er1 O1 79.86(18) . .
O2 Er1 O1 54.22(18) . .
O4 Er1 O1 147.1(2) . .
O7 Er1 O1 128.75(17) . .
O5 Er1 O1 78.95(17) . .
O8 Er1 C37 27.82(14) . .
O3 Er1 C37 80.36(16) . .
O6 Er1 C37 78.51(15) . .
O2 Er1 C37 120.1(2) . .
O4 Er1 C37 108.61(16) . .
O7 Er1 C37 28.30(14) . .
O5 Er1 C37 132.14(15) . .
O1 Er1 C37 103.64(18) . .
O8 Er1 C13 106.71(16) . .
O3 Er1 C13 27.44(17) . .
O6 Er1 C13 133.9(2) . .
O2 Er1 C13 91.0(2) . .
O4 Er1 C13 27.94(16) . .
O7 Er1 C13 77.49(18) . .
O5 Er1 C13 111.46(16) . .
O1 Er1 C13 145.20(19) . .
C37 Er1 C13 93.41(17) . .
O8 Er1 C25 111.55(15) . .
O3 Er1 C25 157.40(16) . .
O6 Er1 C25 27.37(15) . .
O2 Er1 C25 115.8(2) . .
O4 Er1 C25 102.55(15) . .
O7 Er1 C25 98.44(15) . .
O5 Er1 C25 27.70(15) . .
O1 Er1 C25 74.14(15) . .
C37 Er1 C25 105.87(15) . .
C13 Er1 C25 130.13(18) . .
O8 Er1 C1 83.17(16) . .
O3 Er1 C1 100.61(18) . .
O6 Er1 C1 106.92(19) . .
O2 Er1 C1 27.49(18) . .
O4 Er1 C1 128.23(18) . .
O7 Er1 C1 139.25(16) . .
O5 Er1 C1 92.86(19) . .
O1 Er1 C1 27.17(16) . .
C37 Er1 C1 110.98(17) . .
C13 Er1 C1 118.19(19) . .
C25 Er1 C1 97.32(17) . .
O9 Er2 O9 119.75(12) 4 .
O9 Er2 O9 119.75(12) 4 2
O9 Er2 O9 90.4(2) . 2
O9 Er2 O9 90.4(2) 4 3
O9 Er2 O9 119.75(12) . 3
O9 Er2 O9 119.75(12) 2 3
O9 Er2 O10 55.08(15) 4 4
O9 Er2 O10 83.52(19) . 4
O9 Er2 O10 82.03(19) 2 4
O9 Er2 O10 145.49(15) 3 4
O9 Er2 O10 82.03(19) 4 .
O9 Er2 O10 55.08(15) . .
O9 Er2 O10 145.49(15) 2 .
O9 Er2 O10 83.52(19) 3 .
O10 Er2 O10 91.83(4) 4 .
O9 Er2 O10 83.52(19) 4 2
O9 Er2 O10 145.49(15) . 2
O9 Er2 O10 55.08(15) 2 2
O9 Er2 O10 82.03(19) 3 2
O10 Er2 O10 91.83(4) 4 2
O10 Er2 O10 159.4(2) . 2
O9 Er2 O10 145.49(15) 4 3
O9 Er2 O10 82.03(19) . 3
O9 Er2 O10 83.52(19) 2 3
O9 Er2 O10 55.08(15) 3 3
O10 Er2 O10 159.4(2) 4 3
O10 Er2 O10 91.83(4) . 3
O10 Er2 O10 91.83(4) 2 3
O9 Er2 C49 101.84(19) 4 .
O9 Er2 C49 27.60(16) . .
O9 Er2 C49 118.03(17) 2 .
O9 Er2 C49 102.18(19) 3 .
O10 Er2 C49 87.7(2) 4 .
O10 Er2 C49 27.48(15) . .
O10 Er2 C49 173.06(18) 2 .
O10 Er2 C49 86.2(2) 3 .
O9 Er2 C49 27.60(16) 4 4
O9 Er2 C49 102.18(19) . 4
O9 Er2 C49 101.84(19) 2 4
O9 Er2 C49 118.03(17) 3 4
O10 Er2 C49 27.48(15) 4 4
O10 Er2 C49 86.2(2) . 4
O10 Er2 C49 87.7(2) 2 4
O10 Er2 C49 173.06(18) 3 4
C49 Er2 C49 95.01(7) . 4
O9 Er2 C49 102.18(19) 4 2
O9 Er2 C49 118.03(17) . 2
O9 Er2 C49 27.60(16) 2 2
O9 Er2 C49 101.84(19) 3 2
O10 Er2 C49 86.2(2) 4 2
O10 Er2 C49 173.06(18) . 2
O10 Er2 C49 27.48(15) 2 2
O10 Er2 C49 87.7(2) 3 2
C49 Er2 C49 145.6(3) . 2
C49 Er2 C49 95.01(7) 4 2
O9 Er2 C49 118.03(17) 4 3
O9 Er2 C49 101.84(19) . 3
O9 Er2 C49 102.18(19) 2 3
O9 Er2 C49 27.60(16) 3 3
O10 Er2 C49 173.06(18) 4 3
O10 Er2 C49 87.7(2) . 3
O10 Er2 C49 86.2(2) 2 3
O10 Er2 C49 27.48(15) 3 3
C49 Er2 C49 95.01(7) . 3
C49 Er2 C49 145.6(3) 4 3
C49 Er2 C49 95.01(7) 2 3
N3 Cu1 N2 129.1(2) 2_556 5_554
N3 Cu1 N4 115.60(18) 2_556 .
N2 Cu1 N4 101.31(17) 5_554 .
N3 Cu1 N1 103.48(19) 2_556 6_545
N2 Cu1 N1 103.85(17) 5_554 6_545
N4 Cu1 N1 99.09(18) . 6_545
N5 Cu2 N5 95.25(10) 7 .
N5 Cu2 N5 144.8(4) 7 8_545
N5 Cu2 N5 95.25(10) . 8_545
N5 Cu2 N5 95.25(10) 7 2_655
N5 Cu2 N5 144.8(4) . 2_655
N5 Cu2 N5 95.25(10) 8_545 2_655
O1 C1 O2 120.1(6) . .
O1 C1 C2 119.7(5) . .
O2 C1 C2 120.1(6) . .
O1 C1 Er1 62.0(3) . .
O2 C1 Er1 59.6(3) . .
C2 C1 Er1 165.8(5) . .
C3 C2 C5 118.4(6) . .
C3 C2 C1 121.4(6) . .
C5 C2 C1 120.1(6) . .
C2 C3 C4 120.6(7) . .
C2 C3 H3A 119.7 . .
C4 C3 H3A 119.7 . .
C7 C4 C3 121.9(7) . .
C7 C4 H4A 119.0 . .
C3 C4 H4A 119.0 . .
C6 C5 C2 120.9(6) . .
C6 C5 H5A 119.6 . .
C2 C5 H5A 119.6 . .
C5 C6 C7 121.4(6) . .
C5 C6 H6A 119.3 . .
C7 C6 H6A 119.3 . .
C4 C7 C6 116.7(6) . .
C4 C7 C8 122.0(6) . .
C6 C7 C8 121.3(5) . .
C9 C8 C11 116.1(6) . .
C9 C8 C7 122.1(6) . .
C11 C8 C7 121.7(6) . .
C10 C9 C8 119.8(6) . .
C10 C9 H9A 120.1 . .
C8 C9 H9A 120.1 . .
N1 C10 C9 124.7(6) . .
N1 C10 H10A 117.6 . .
C9 C10 H10A 117.6 . .
C12 C11 C8 119.4(7) . .
C12 C11 H11A 120.3 . .
C8 C11 H11A 120.3 . .
N1 C12 C11 124.4(6) . .
N1 C12 H12A 117.8 . .
C11 C12 H12A 117.8 . .
O3 C13 O4 120.2(5) . .
O3 C13 C14 119.1(5) . .
O4 C13 C14 120.6(6) . .
O3 C13 Er1 59.5(3) . .
O4 C13 Er1 61.0(3) . .
C14 C13 Er1 175.6(5) . .
C15 C14 C17 119.1(5) . .
C15 C14 C13 123.4(5) . .
C17 C14 C13 117.5(5) . .
C14 C15 C16 121.2(5) . .
C14 C15 H15A 119.4 . .
C16 C15 H15A 119.4 . .
C15 C16 C19 120.1(6) . .
C15 C16 H16A 119.9 . .
C19 C16 H16A 119.9 . .
C18 C17 C14 120.1(6) . .
C18 C17 H17A 120.0 . .
C14 C17 H17A 120.0 . .
C17 C18 C19 121.2(6) . .
C17 C18 H18A 119.4 . .
C19 C18 H18A 119.4 . .
C16 C19 C18 118.3(5) . .
C16 C19 C20 122.4(5) . .
C18 C19 C20 119.3(5) . .
C23 C20 C21 115.8(5) . .
C23 C20 C19 121.2(5) . .
C21 C20 C19 122.9(5) . .
C22 C21 C20 120.2(5) . .
C22 C21 H21A 119.9 . .
C20 C21 H21A 119.9 . .
N2 C22 C21 122.9(5) . .
N2 C22 H22A 118.5 . .
C21 C22 H22A 118.5 . .
C24 C23 C20 120.3(5) . .
C24 C23 H23A 119.9 . .
C20 C23 H23A 119.9 . .
N2 C24 C23 124.6(5) . .
N2 C24 H24A 117.7 . .
C23 C24 H24A 117.7 . .
O6 C25 O5 119.7(5) . .
O6 C25 C26 118.9(5) . .
O5 C25 C26 121.3(5) . .
O6 C25 Er1 59.6(3) . .
O5 C25 Er1 61.9(3) . .
C26 C25 Er1 166.6(4) . .
C29 C26 C27 119.4(4) . .
C29 C26 C25 121.5(5) . .
C27 C26 C25 119.1(5) . .
C28 C27 C26 120.6(5) . .
C28 C27 H27A 119.7 . .
C26 C27 H27A 119.7 . .
C27 C28 C31 120.3(5) . .
C27 C28 H28A 119.8 . .
C31 C28 H28A 119.8 . .
C26 C29 C30 119.7(5) . .
C26 C29 H29A 120.2 . .
C30 C29 H29A 120.2 . .
C31 C30 C29 121.3(5) . .
C31 C30 H30A 119.4 . .
C29 C30 H30A 119.4 . .
C30 C31 C28 118.6(5) . .
C30 C31 C32 120.5(5) . .
C28 C31 C32 120.9(5) . .
C33 C32 C35 117.6(5) . .
C33 C32 C31 121.9(5) . .
C35 C32 C31 120.4(5) . .
C32 C33 C34 119.6(5) . .
C32 C33 H33A 120.2 . .
C34 C33 H33A 120.2 . .
N3 C34 C33 123.2(5) . .
N3 C34 H34A 118.4 . .
C33 C34 H34A 118.4 . .
C36 C35 C32 119.4(5) . .
C36 C35 H35A 120.3 . .
C32 C35 H35A 120.3 . .
N3 C36 C35 123.3(5) . .
N3 C36 H36A 118.4 . .
C35 C36 H36A 118.4 . .
O8 C37 O7 120.6(5) . .
O8 C37 C38 119.9(5) . .
O7 C37 C38 119.5(5) . .
O8 C37 Er1 58.7(3) . .
O7 C37 Er1 62.1(3) . .
C38 C37 Er1 174.2(3) . .
C41 C38 C39 118.7(5) . .
C41 C38 C37 119.7(5) . .
C39 C38 C37 121.7(5) . .
C40 C39 C38 121.0(5) . .
C40 C39 H39A 119.5 . .
C38 C39 H39A 119.5 . .
C39 C40 C43 120.1(5) . .
C39 C40 H40A 119.9 . .
C43 C40 H40A 119.9 . .
C38 C41 C42 120.7(5) . .
C38 C41 H41A 119.6 . .
C42 C41 H41A 119.6 . .
C43 C42 C41 119.9(5) . .
C43 C42 H42A 120.1 . .
C41 C42 H42A 120.1 . .
C40 C43 C42 119.6(5) . .
C40 C43 C44 120.4(5) . .
C42 C43 C44 120.0(5) . .
C47 C44 C45 116.3(5) . .
C47 C44 C43 121.9(5) . .
C45 C44 C43 121.8(4) . .
C46 C45 C44 119.4(5) . .
C46 C45 H45A 120.3 . .
C44 C45 H45A 120.3 . .
N4 C46 C45 124.5(5) . .
N4 C46 H46A 117.8 . .
C45 C46 H46A 117.8 . .
C48 C47 C44 120.0(5) . .
C48 C47 H47A 120.0 . .
C44 C47 H47A 120.0 . .
N4 C48 C47 124.4(6) . .
N4 C48 H48A 117.8 . .
C47 C48 H48A 117.8 . .
O10 C49 O9 120.4(6) . .
O10 C49 C50 119.7(6) . .
O9 C49 C50 119.9(5) . .
O10 C49 Er2 60.8(4) . .
O9 C49 Er2 59.6(3) . .
C50 C49 Er2 178.4(5) . .
C51 C50 C53 118.3(6) . .
C51 C50 C49 120.6(6) . .
C53 C50 C49 121.0(5) . .
C50 C51 C52 121.2(7) . .
C50 C51 H51A 119.4 . .
C52 C51 H51A 119.4 . .
C55 C52 C51 121.0(7) . .
C55 C52 H52A 119.5 . .
C51 C52 H52A 119.5 . .
C54 C53 C50 120.1(6) . .
C54 C53 H53A 120.0 . .
C50 C53 H53A 120.0 . .
C53 C54 C55 121.5(7) . .
C53 C54 H54A 119.3 . .
C55 C54 H54A 119.3 . .
C52 C55 C54 117.9(7) . .
C52 C55 C56 120.7(6) . .
C54 C55 C56 121.3(6) . .
C59 C56 C57 116.4(7) . .
C59 C56 C55 121.4(6) . .
C57 C56 C55 122.3(7) . .
C56 C57 C58 119.7(8) . .
C56 C57 H57A 120.1 . .
C58 C57 H57A 120.1 . .
N5 C58 C57 125.1(8) . .
N5 C58 H58A 117.4 . .
C57 C58 H58A 117.4 . .
C56 C59 C60 120.0(7) . .
C56 C59 H59A 120.0 . .
C60 C59 H59A 120.0 . .
N5 C60 C59 124.3(8) . .
N5 C60 H60A 117.8 . .
C59 C60 H60A 117.8 . .
C1 O1 Er1 90.8(4) . .
C1 O2 Er1 92.9(4) . .
C13 O3 Er1 93.1(3) . .
C13 O4 Er1 91.0(4) . .
C25 O5 Er1 90.4(3) . .
C25 O6 Er1 93.1(3) . .
C37 O7 Er1 89.6(3) . .
C37 O8 Er1 93.5(3) . .
C49 O9 Er2 92.8(4) . .
C49 O10 Er2 91.7(4) . .
C10 N1 C12 115.5(5) . .
C10 N1 Cu1 120.2(4) . 6_544
C12 N1 Cu1 124.0(4) . 6_544
C24 N2 C22 116.0(4) . .
C24 N2 Cu1 119.6(4) . 5_445
C22 N2 Cu1 123.8(3) . 5_445
C34 N3 C36 116.7(4) . .
C34 N3 Cu1 122.0(4) . 2_554
C36 N3 Cu1 118.4(4) . 2_554
C46 N4 C48 115.3(5) . .
C46 N4 Cu1 125.0(4) . .
C48 N4 Cu1 119.2(4) . .
C60 N5 C58 113.1(7) . .
C60 N5 Cu2 128.7(5) . .
C58 N5 Cu2 118.1(5) . .

loop_
_geom_bond_atom_site_label_1
_geom_bond_atom_site_label_2
_geom_bond_distance
_geom_bond_site_symmetry_2
Er1 O8 2.307(4) .
Er1 O3 2.334(4) .
Er1 O6 2.341(4) .
Er1 O2 2.345(4) .
Er1 O4 2.367(4) .
Er1 O7 2.380(4) .
Er1 O5 2.392(4) .
Er1 O1 2.399(4) .
Er1 C37 2.694(5) .
Er1 C13 2.705(6) .
Er1 C25 2.711(5) .
Er1 C1 2.716(6) .
Er2 O9 2.345(4) 4
Er2 O9 2.345(4) .
Er2 O9 2.345(4) 2
Er2 O9 2.345(4) 3
Er2 O10 2.372(5) 4
Er2 O10 2.372(5) .
Er2 O10 2.372(5) 2
Er2 O10 2.372(5) 3
Er2 C49 2.716(7) .
Er2 C49 2.716(7) 4
Er2 C49 2.716(7) 2
Er2 C49 2.716(7) 3
Cu1 N3 2.002(4) 2_556
Cu1 N2 2.028(4) 5_554
Cu1 N4 2.082(5) .
Cu1 N1 2.192(5) 6_545
Cu2 N5 2.139(6) 7
Cu2 N5 2.139(6) .
Cu2 N5 2.139(6) 8_545
Cu2 N5 2.139(6) 2_655
C1 O1 1.240(7) .
C1 O2 1.255(8) .
C1 C2 1.495(8) .
C2 C3 1.345(10) .
C2 C5 1.373(8) .
C3 C4 1.389(11) .
C3 H3A 0.9300 .
C4 C7 1.364(9) .
C4 H4A 0.9300 .
C5 C6 1.373(8) .
C5 H5A 0.9300 .
C6 C7 1.376(9) .
C6 H6A 0.9300 .
C7 C8 1.476(8) .
C8 C9 1.388(8) .
C8 C11 1.397(9) .
C9 C10 1.357(9) .
C9 H9A 0.9300 .
C10 N1 1.329(7) .
C10 H10A 0.9300 .
C11 C12 1.365(9) .
C11 H11A 0.9300 .
C12 N1 1.335(7) .
C12 H12A 0.9300 .
C13 O3 1.248(8) .
C13 O4 1.268(7) .
C13 C14 1.490(8) .
C14 C15 1.372(8) .
C14 C17 1.392(8) .
C15 C16 1.386(8) .
C15 H15A 0.9300 .
C16 C19 1.391(8) .
C16 H16A 0.9300 .
C17 C18 1.374(8) .
C17 H17A 0.9300 .
C18 C19 1.394(8) .
C18 H18A 0.9300 .
C19 C20 1.473(7) .
C20 C23 1.376(8) .
C20 C21 1.395(7) .
C21 C22 1.378(8) .
C21 H21A 0.9300 .
C22 N2 1.349(7) .
C22 H22A 0.9300 .
C23 C24 1.369(7) .
C23 H23A 0.9300 .
C24 N2 1.320(7) .
C24 H24A 0.9300 .
C25 O6 1.248(7) .
C25 O5 1.260(6) .
C25 C26 1.483(6) .
C26 C29 1.375(7) .
C26 C27 1.390(7) .
C27 C28 1.376(7) .
C27 H27A 0.9300 .
C28 C31 1.389(8) .
C28 H28A 0.9300 .
C29 C30 1.390(7) .
C29 H29A 0.9300 .
C30 C31 1.379(7) .
C30 H30A 0.9300 .
C31 C32 1.486(7) .
C32 C33 1.377(7) .
C32 C35 1.381(7) .
C33 C34 1.385(7) .
C33 H33A 0.9300 .
C34 N3 1.336(7) .
C34 H34A 0.9300 .
C35 C36 1.381(7) .
C35 H35A 0.9300 .
C36 N3 1.343(7) .
C36 H36A 0.9300 .
C37 O8 1.260(6) .
C37 O7 1.277(6) .
C37 C38 1.481(7) .
C38 C41 1.381(7) .
C38 C39 1.385(7) .
C39 C40 1.376(8) .
C39 H39A 0.9300 .
C40 C43 1.381(7) .
C40 H40A 0.9300 .
C41 C42 1.387(8) .
C41 H41A 0.9300 .
C42 C43 1.383(7) .
C42 H42A 0.9300 .
C43 C44 1.478(7) .
C44 C47 1.381(8) .
C44 C45 1.395(7) .
C45 C46 1.374(7) .
C45 H45A 0.9300 .
C46 N4 1.331(7) .
C46 H46A 0.9300 .
C47 C48 1.366(9) .
C47 H47A 0.9300 .
C48 N4 1.342(7) .
C48 H48A 0.9300 .
C49 O10 1.254(7) .
C49 O9 1.260(8) .
C49 C50 1.501(9) .
C50 C51 1.355(9) .
C50 C53 1.379(9) .
C51 C52 1.392(11) .
C51 H51A 0.9300 .
C52 C55 1.340(10) .
C52 H52A 0.9300 .
C53 C54 1.368(10) .
C53 H53A 0.9300 .
C54 C55 1.388(10) .
C54 H54A 0.9300 .
C55 C56 1.502(9) .
C56 C59 1.346(11) .
C56 C57 1.354(10) .
C57 C58 1.395(11) .
C57 H57A 0.9300 .
C58 N5 1.333(10) .
C58 H58A 0.9300 .
C59 C60 1.417(11) .
C59 H59A 0.9300 .
C60 N5 1.317(9) .
C60 H60A 0.9300 .
N1 Cu1 2.192(5) 6_544
N2 Cu1 2.028(4) 5_445
N3 Cu1 2.002(4) 2_554
